data_4343994
loop_
_publ_author_name
'Kumar, Sushil'
'Mandon, Dominique'

_publ_section_title
;
 Versatile Coordination Mode of a New Pyridine-Based Ditopic Ligand with
 Transition Metals: From Regular Pyridine to Alkyne and Alkenyl Bindings
 and Indolizinium Formation.
;
_journal_issue 15
_journal_name_full 'Inorganic chemistry'
_journal_page_first 7481
_journal_page_last 7491
_journal_paper_doi 10.1021/acs.inorgchem.5b01096
_journal_volume 54
_journal_year 2015
_chemical_absolute_configuration unk
_chemical_formula_moiety
;
        (C38 H33 Cl2 Fe N6 +)2, Cl4 Fe 2-, C H3 Cl2, 2(C H4 O)
;
_chemical_formula_sum 'C79 H76 Cl10 Fe3 N12 O2'
_chemical_formula_weight 1747.57
_chemical_name_systematic
;
 ?
;
_space_group_IT_number 1
_symmetry_cell_setting triclinic
_symmetry_Int_Tables_number 1
_symmetry_space_group_name_Hall 'P 1'
_symmetry_space_group_name_H-M 'P 1'
_atom_sites_solution_hydrogens geom
_atom_sites_solution_primary direct
_atom_sites_solution_secondary difmap
_audit_creation_date 2014-09-23T11:02:30-00:00
_audit_creation_method 'WinGX routine CIF_UPDATE'
_cell_angle_alpha 94.384(5)
_cell_angle_beta 101.866(6)
_cell_angle_gamma 103.475(6)
_cell_formula_units_Z 1
_cell_length_a 9.4072(7)
_cell_length_b 11.0781(7)
_cell_length_c 19.9755(14)
_cell_measurement_reflns_used 10317
_cell_measurement_temperature 170(2)
_cell_measurement_theta_max 31.5531
_cell_measurement_theta_min 3.0087
_cell_volume 1964.2(2)
_computing_cell_refinement
;
        CrysAlis RED, Oxford Diffraction Ltd.,
        Version 1.171.33.52 (release 06-11-2009 CrysAlis171 .NET)
        (compiled Nov  6 2009,16:24:50)
;
_computing_data_collection
;
        CrysAlis CCD, Oxford Diffraction Ltd.,
        Version 1.171.33.52 (release 06-11-2009 CrysAlis171 .NET)
        (compiled Nov  6 2009,16:24:50)
;
_computing_data_reduction
;
        CrysAlis RED, Oxford Diffraction Ltd.,
        Version 1.171.33.52 (release 06-11-2009 CrysAlis171 .NET)
        (compiled Nov  6 2009,16:24:50)
;
_computing_molecular_graphics
;
        ORTEP3 for Windows (Farrugia, 1997)
        MERCURY  (Bruno et al., 2002)
;
_computing_publication_material
;
        WinGX (Farrugia, 1999)
        PLATON (Spek, 1990-2003)
        enCIFer (Allen et al., 2004)
;
_computing_structure_refinement 'SHELXL-97 (Sheldrick, 2008)'
_computing_structure_solution 'SIR-92 (Altomare et al., 1992)'
_diffrn_ambient_temperature 170(2)
_diffrn_detector 'CCD plate'
_diffrn_detector_area_resol_mean 8.3622
_diffrn_measured_fraction_theta_full 0.99
_diffrn_measured_fraction_theta_max 0.99
_diffrn_measurement_device 'Kappa-geometry diffractometer'
_diffrn_measurement_device_type 'Xcalibur, Sapphire2, large Be window'
_diffrn_measurement_method '\w scans'
_diffrn_orient_matrix_UB_11 -0.0132765841
_diffrn_orient_matrix_UB_12 0.0261582302
_diffrn_orient_matrix_UB_13 -0.0313688727
_diffrn_orient_matrix_UB_21 0.0007083542
_diffrn_orient_matrix_UB_22 0.0572992211
_diffrn_orient_matrix_UB_23 0.0186535617
_diffrn_orient_matrix_UB_31 0.0785848099
_diffrn_orient_matrix_UB_32 0.0209644831
_diffrn_orient_matrix_UB_33 0.0030980138
_diffrn_radiation_monochromator graphite
_diffrn_radiation_probe x-ray
_diffrn_radiation_type MoK\a
_diffrn_radiation_wavelength 0.71073
_diffrn_reflns_av_R_equivalents 0.0207
_diffrn_reflns_av_unetI/netI 0.0433
_diffrn_reflns_limit_h_max 12
_diffrn_reflns_limit_h_min -9
_diffrn_reflns_limit_k_max 14
_diffrn_reflns_limit_k_min -14
_diffrn_reflns_limit_l_max 26
_diffrn_reflns_limit_l_min -26
_diffrn_reflns_number 17515
_diffrn_reflns_theta_full 28.28
_diffrn_reflns_theta_max 28.28
_diffrn_reflns_theta_min 3.02
_diffrn_source 'sealed X-ray tube'
_exptl_absorpt_coefficient_mu 0.942
_exptl_absorpt_correction_T_max 0.9200
_exptl_absorpt_correction_T_min 0.8181
_exptl_absorpt_correction_type multi-scan
_exptl_absorpt_process_details
;
CrysAlis RED, Oxford Diffraction Ltd.,
Version 1.171.33.52 (release 06-11-2009 CrysAlis171 .NET)
(compiled Nov  6 2009,16:24:50)
Empirical absorption correction using spherical harmonics,
implemented in SCALE3 ABSPACK scaling algorithm.
;
_exptl_crystal_colour 'ligh yellow'
_exptl_crystal_density_diffrn 1.477
_exptl_crystal_density_method 'not measured'
_exptl_crystal_description planar
_exptl_crystal_F_000 898
_exptl_crystal_recrystallization_method
;
from solution in dichloromethane:methanol mixture at room temperature,
by slow diffusion of hexane
;
_exptl_crystal_size_max 0.25
_exptl_crystal_size_mid 0.12
_exptl_crystal_size_min 0.09
_refine_diff_density_max 0.805
_refine_diff_density_min -0.404
_refine_diff_density_rms 0.081
_refine_ls_extinction_method none
_refine_ls_goodness_of_fit_ref 1.009
_refine_ls_hydrogen_treatment mixed
_refine_ls_matrix_type full
_refine_ls_number_parameters 972
_refine_ls_number_reflns 9654
_refine_ls_number_restraints 15
_refine_ls_restrained_S_all 1.013
_refine_ls_R_factor_all 0.0536
_refine_ls_R_factor_gt 0.0409
_refine_ls_shift/su_max 0.001
_refine_ls_shift/su_mean 0
_refine_ls_structure_factor_coef Fsqd
_refine_ls_weighting_details 'calc w=1/[\s^2^(Fo^2^)+(0.0635P)^2^+0.0000P] where P=(Fo^2^+2Fc^2^)/3'
_refine_ls_weighting_scheme calc
_refine_ls_wR_factor_gt 0.0962
_refine_ls_wR_factor_ref 0.1008
_reflns_number_gt 10196
_reflns_number_total 12550
_reflns_threshold_expression >2\s(I)
_cod_data_source_file ic5b01096_si_003.cif
_cod_data_source_block sk-6b
_cod_depositor_comments
;
The following automatic conversions were performed:

'_diffrn_radiation_probe' value 'X-ray' changed to 'x-ray' according
to
/usr/data/users/saulius/crontab/automatic-downloads/rss-feeds/ACS/lib/dictionaries/cif_core.dic
dictionary named 'cif_core.dic' version 2.4.2 from 2011-04-26.

Automatic conversion script
Id: cif_fix_values 3271 2015-04-21 07:52:19Z andrius 

 Adding full bibliography for 4343989--4343994.cif.
;
_cod_original_sg_symbol_Hall P1
_cod_original_sg_symbol_H-M P1
_cod_database_code 4343994

loop_
_symmetry_equiv_pos_as_xyz
'x, y, z'

loop_
_atom_site_label
_atom_site_type_symbol
_atom_site_fract_x
_atom_site_fract_y
_atom_site_fract_z
_atom_site_U_iso_or_equiv
_atom_site_adp_type
_atom_site_occupancy
_atom_site_symmetry_multiplicity
_atom_site_calc_flag
_atom_site_refinement_flags
_atom_site_disorder_assembly
_atom_site_disorder_group
C1 C 0.3478(5) 0.2881(4) 0.2123(2) 0.0209(9) Uani 1 1 d . . .
C2 C 0.3657(5) 0.2411(4) 0.1420(2) 0.0207(9) Uani 1 1 d . . .
C3 C 0.2935(6) 0.2568(5) 0.0775(2) 0.0300(11) Uani 1 1 d . . .
H3 H 0.2146 0.2979 0.0717 0.036 Uiso 1 1 calc R . .
C4 C 0.3386(6) 0.2110(5) 0.0208(3) 0.0356(12) Uani 1 1 d . . .
H4 H 0.2893 0.2191 -0.0245 0.043 Uiso 1 1 calc R . .
C5 C 0.4567(6) 0.1532(5) 0.0308(2) 0.0296(11) Uani 1 1 d . . .
H5 H 0.4891 0.1235 -0.0079 0.036 Uiso 1 1 calc R . .
C6 C 0.5260(5) 0.1389(4) 0.0955(2) 0.0215(9) Uani 1 1 d . . .
H6 H 0.6067 0.0997 0.1024 0.026 Uiso 1 1 calc R . .
C7 C 0.3945(5) 0.4332(4) 0.2201(2) 0.0254(10) Uani 1 1 d . . .
H7A H 0.4927 0.4604 0.2078 0.03 Uiso 1 1 calc R . .
H7B H 0.3199 0.4622 0.187 0.03 Uiso 1 1 calc R . .
C8 C 0.4068(5) 0.4949(4) 0.2917(3) 0.0256(10) Uani 1 1 d . . .
C9 C 0.3060(6) 0.5632(5) 0.3042(3) 0.0335(11) Uani 1 1 d . . .
H9 H 0.2259 0.5703 0.2683 0.04 Uiso 1 1 calc R . .
C10 C 0.3270(7) 0.6213(5) 0.3717(3) 0.0426(14) Uani 1 1 d . . .
H10 H 0.2614 0.6699 0.382 0.051 Uiso 1 1 calc R . .
C11 C 0.4414(7) 0.6082(5) 0.4227(3) 0.0418(14) Uani 1 1 d . . .
H11 H 0.4561 0.6457 0.4689 0.05 Uiso 1 1 calc R . .
C12 C 0.5350(6) 0.5386(5) 0.4049(3) 0.0402(13) Uani 1 1 d . . .
H12 H 0.6156 0.5302 0.4402 0.048 Uiso 1 1 calc R . .
C13 C 0.1865(5) 0.2368(5) 0.2214(3) 0.0267(10) Uani 1 1 d . . .
H13A H 0.1786 0.2732 0.2669 0.032 Uiso 1 1 calc R . .
H13B H 0.1151 0.2633 0.1854 0.032 Uiso 1 1 calc R . .
C14 C 0.1435(5) 0.0958(5) 0.2165(3) 0.0295(11) Uani 1 1 d . . .
C15 C 0.0838(6) 0.0245(5) 0.1548(3) 0.0384(12) Uani 1 1 d . . .
H15 H 0.0648 0.0622 0.1138 0.046 Uiso 1 1 calc R . .
C16 C 0.0517(7) -0.1011(6) 0.1521(4) 0.0575(19) Uani 1 1 d . . .
H16 H 0.0067 -0.1518 0.109 0.069 Uiso 1 1 calc R . .
C17 C 0.0821(7) -0.1568(6) 0.2096(4) 0.0508(16) Uani 1 1 d . . .
H17 H 0.0614 -0.2454 0.2067 0.061 Uiso 1 1 calc R . .
C18 C 0.1429(7) -0.0839(6) 0.2715(4) 0.0507(16) Uani 1 1 d . . .
H18 H 0.164 -0.1218 0.3123 0.061 Uiso 1 1 calc R . .
C19 C 0.4597(5) 0.2349(4) 0.2582(2) 0.0187(8) Uani 1 1 d . . .
H19 H 0.4758 0.2437 0.307 0.022 Uiso 1 1 calc R . .
C20 C 0.5330(4) 0.1750(4) 0.2234(2) 0.0171(8) Uani 1 1 d . . .
C21 C 0.6506(4) 0.1061(4) 0.2485(2) 0.0168(8) Uani 1 1 d . . .
C22 C 0.6049(5) -0.0286(4) 0.2096(2) 0.0176(8) Uani 1 1 d . . .
C23 C 0.4569(5) -0.0877(4) 0.1928(2) 0.0241(10) Uani 1 1 d . . .
H23 H 0.3841 -0.0463 0.2023 0.029 Uiso 1 1 calc R . .
C24 C 0.4154(6) -0.2090(5) 0.1618(3) 0.0351(12) Uani 1 1 d . . .
H24 H 0.3121 -0.2525 0.15 0.042 Uiso 1 1 calc R . .
C25 C 0.5186(6) -0.2687(4) 0.1475(3) 0.0318(11) Uani 1 1 d . . .
H25 H 0.4884 -0.3528 0.1257 0.038 Uiso 1 1 calc R . .
C26 C 0.6704(6) -0.2034(5) 0.1657(3) 0.0300(11) Uani 1 1 d . . .
H26 H 0.7445 -0.2437 0.1566 0.036 Uiso 1 1 calc R . .
C27 C 0.8095(4) 0.1764(4) 0.2409(2) 0.0165(8) Uani 1 1 d . . .
H27A H 0.8859 0.1431 0.2702 0.02 Uiso 1 1 calc R . .
H27B H 0.8159 0.1592 0.1924 0.02 Uiso 1 1 calc R . .
C28 C 0.8454(5) 0.3158(4) 0.2607(2) 0.0181(8) Uani 1 1 d . . .
C29 C 0.8199(5) 0.3927(4) 0.2113(2) 0.0252(10) Uani 1 1 d . . .
H29 H 0.7827 0.3577 0.1642 0.03 Uiso 1 1 calc R . .
C30 C 0.8479(5) 0.5212(4) 0.2293(3) 0.0300(11) Uani 1 1 d . . .
H30 H 0.8302 0.5747 0.1953 0.036 Uiso 1 1 calc R . .
C31 C 0.9020(6) 0.5683(4) 0.2979(3) 0.0325(12) Uani 1 1 d . . .
H31 H 0.9222 0.6555 0.3123 0.039 Uiso 1 1 calc R . .
C32 C 0.9266(6) 0.4872(4) 0.3455(2) 0.0309(11) Uani 1 1 d . . .
H32 H 0.9634 0.5208 0.3928 0.037 Uiso 1 1 calc R . .
C33 C 0.6477(5) 0.0936(4) 0.3254(2) 0.0197(9) Uani 1 1 d . . .
H33A H 0.6798 0.1784 0.3519 0.024 Uiso 1 1 calc R . .
H33B H 0.5431 0.0561 0.3281 0.024 Uiso 1 1 calc R . .
C34 C 0.7468(5) 0.0152(4) 0.3587(2) 0.0188(9) Uani 1 1 d . . .
C35 C 0.6931(6) -0.1128(4) 0.3593(3) 0.0270(10) Uani 1 1 d . . .
H35 H 0.5897 -0.152 0.3407 0.032 Uiso 1 1 calc R . .
C36 C 0.7877(6) -0.1829(5) 0.3865(3) 0.0355(12) Uani 1 1 d . . .
H36 H 0.7508 -0.2704 0.3865 0.043 Uiso 1 1 calc R . .
C37 C 0.9364(6) -0.1252(5) 0.4139(3) 0.0342(12) Uani 1 1 d . . .
H37 H 1.0049 -0.1718 0.4322 0.041 Uiso 1 1 calc R . .
C38 C 0.9840(6) 0.0032(4) 0.4140(2) 0.0282(10) Uani 1 1 d . . .
H38 H 1.0867 0.0437 0.4332 0.034 Uiso 1 1 calc R . .
N1 N 0.4774(4) 0.1818(3) 0.15020(17) 0.0179(7) Uani 1 1 d . . .
N2 N 0.5203(5) 0.4820(4) 0.3414(2) 0.0321(9) Uani 1 1 d . . .
N3 N 0.1737(6) 0.0439(5) 0.2754(3) 0.0490(13) Uani 1 1 d . . .
N4 N 0.7126(4) -0.0820(4) 0.1964(2) 0.0276(9) Uani 1 1 d . . .
N5 N 0.9010(4) 0.3631(3) 0.32833(18) 0.0211(8) Uani 1 1 d . . .
N6 N 0.8917(4) 0.0729(3) 0.38813(18) 0.0211(8) Uani 1 1 d . . .
Fe1 Fe 0.97371(6) 0.26955(5) 0.41162(3) 0.02205(14) Uani 1 1 d . . .
Cl1 Cl 0.84364(14) 0.32177(12) 0.48808(6) 0.0354(3) Uani 1 1 d . . .
Cl2 Cl 1.22175(14) 0.29610(13) 0.42749(7) 0.0405(3) Uani 1 1 d . . .
C41 C 0.6298(5) 0.7026(4) 0.7892(2) 0.0209(9) Uani 1 1 d . . .
C42 C 0.6120(5) 0.7468(4) 0.8585(2) 0.0231(9) Uani 1 1 d . . .
C43 C 0.6777(6) 0.7257(5) 0.9235(2) 0.0310(11) Uani 1 1 d . . .
H43 H 0.7495 0.6773 0.9293 0.037 Uiso 1 1 calc R . .
C44 C 0.6369(6) 0.7764(5) 0.9801(2) 0.0363(12) Uani 1 1 d . . .
H44 H 0.6836 0.7656 1.0253 0.044 Uiso 1 1 calc R . .
C45 C 0.5283(6) 0.8427(5) 0.9706(2) 0.0327(11) Uani 1 1 d . . .
H45 H 0.4978 0.8746 1.0094 0.039 Uiso 1 1 calc R . .
C46 C 0.4641(6) 0.8628(4) 0.9055(2) 0.0283(10) Uani 1 1 d . . .
H46 H 0.391 0.9099 0.8991 0.034 Uiso 1 1 calc R . .
C47 C 0.5825(6) 0.5564(4) 0.7788(2) 0.0254(10) Uani 1 1 d . . .
H47A H 0.6547 0.5258 0.8123 0.031 Uiso 1 1 calc R . .
H47B H 0.4824 0.528 0.7892 0.031 Uiso 1 1 calc R . .
C48 C 0.5760(5) 0.4984(4) 0.7070(2) 0.0252(10) Uani 1 1 d . . .
C49 C 0.6774(6) 0.4315(5) 0.6952(3) 0.0338(11) Uani 1 1 d . . .
H49 H 0.7533 0.4216 0.7323 0.041 Uiso 1 1 calc R . .
C50 C 0.6670(7) 0.3795(5) 0.6292(3) 0.0438(14) Uani 1 1 d . . .
H50 H 0.7353 0.3331 0.6197 0.053 Uiso 1 1 calc R . .
C51 C 0.5539(7) 0.3964(5) 0.5766(3) 0.0424(14) Uani 1 1 d . . .
H51 H 0.5426 0.3606 0.5305 0.051 Uiso 1 1 calc R . .
C52 C 0.4591(6) 0.4654(5) 0.5924(3) 0.0384(13) Uani 1 1 d . . .
H52 H 0.3841 0.4786 0.5559 0.046 Uiso 1 1 calc R . .
C53 C 0.7945(5) 0.7517(4) 0.7808(3) 0.0264(10) Uani 1 1 d . . .
H53A H 0.8635 0.721 0.8158 0.032 Uiso 1 1 calc R . .
H53B H 0.8016 0.7177 0.7347 0.032 Uiso 1 1 calc R . .
C54 C 0.8428(5) 0.8928(5) 0.7888(3) 0.0284(10) Uani 1 1 d . . .
N43 N 0.8975(5) 0.9512(4) 0.8535(2) 0.0407(11) Uani 1 1 d . . .
C56 C 0.9291(7) 1.0783(6) 0.8622(3) 0.0523(16) Uani 1 1 d . . .
H56 H 0.962 1.1208 0.9079 0.063 Uiso 1 1 calc R . .
C57 C 0.9162(6) 1.1490(5) 0.8086(4) 0.0482(16) Uani 1 1 d . . .
H57 H 0.9403 1.2378 0.8169 0.058 Uiso 1 1 calc R . .
C58 C 0.8667(6) 1.0861(6) 0.7421(4) 0.0468(14) Uani 1 1 d . . .
H58 H 0.8596 1.1318 0.7038 0.056 Uiso 1 1 calc R . .
C59 C 0.5236(5) 0.7583(4) 0.7424(2) 0.0192(9) Uani 1 1 d . . .
H59 H 0.5074 0.7485 0.6936 0.023 Uiso 1 1 calc R . .
C60 C 0.4546(5) 0.8233(4) 0.7782(2) 0.0184(8) Uani 1 1 d . . .
C61 C 0.3401(4) 0.8966(4) 0.7524(2) 0.0171(8) Uani 1 1 d . . .
C62 C 0.3875(5) 1.0278(4) 0.7922(2) 0.0196(9) Uani 1 1 d . . .
C63 C 0.5378(5) 1.0856(4) 0.8109(2) 0.0263(10) Uani 1 1 d . . .
H63 H 0.6096 1.0443 0.8 0.032 Uiso 1 1 calc R . .
C64 C 0.5820(6) 1.2033(5) 0.8453(3) 0.0404(13) Uani 1 1 d . . .
H64 H 0.6861 1.2439 0.8596 0.048 Uiso 1 1 calc R . .
C65 C 0.4781(7) 1.2653(5) 0.8600(3) 0.0366(12) Uani 1 1 d . . .
H65 H 0.5092 1.348 0.8839 0.044 Uiso 1 1 calc R . .
C66 C 0.3294(6) 1.2043(5) 0.8392(3) 0.0319(11) Uani 1 1 d . . .
H66 H 0.2569 1.246 0.8487 0.038 Uiso 1 1 calc R . .
C67 C 0.1804(4) 0.8267(4) 0.7592(2) 0.0189(9) Uani 1 1 d . . .
H67A H 0.1733 0.844 0.8076 0.023 Uiso 1 1 calc R . .
H67B H 0.1051 0.8611 0.7298 0.023 Uiso 1 1 calc R . .
C68 C 0.1416(5) 0.6877(4) 0.7394(2) 0.0191(9) Uani 1 1 d . . .
C69 C 0.1580(5) 0.6091(4) 0.7908(3) 0.0279(10) Uani 1 1 d . . .
H69 H 0.1894 0.6434 0.8381 0.033 Uiso 1 1 calc R . .
C70 C 0.1281(6) 0.4821(5) 0.7720(3) 0.0351(12) Uani 1 1 d . . .
H70 H 0.138 0.4279 0.8063 0.042 Uiso 1 1 calc R . .
C71 C 0.0837(6) 0.4340(5) 0.7034(3) 0.0336(11) Uani 1 1 d . . .
H71 H 0.0651 0.3467 0.6895 0.04 Uiso 1 1 calc R . .
C72 C 0.0669(6) 0.5158(4) 0.6550(3) 0.0322(11) Uani 1 1 d . . .
H72 H 0.0355 0.4827 0.6075 0.039 Uiso 1 1 calc R . .
C73 C 0.3454(5) 0.9098(4) 0.6752(2) 0.0183(8) Uani 1 1 d . . .
H73A H 0.4505 0.9469 0.6729 0.022 Uiso 1 1 calc R . .
H73B H 0.3127 0.8253 0.6482 0.022 Uiso 1 1 calc R . .
C74 C 0.2478(5) 0.9896(4) 0.6426(2) 0.0224(9) Uani 1 1 d . . .
C75 C 0.3042(6) 1.1176(5) 0.6448(3) 0.0299(11) Uani 1 1 d . . .
H75 H 0.4066 1.1566 0.6657 0.036 Uiso 1 1 calc R . .
C76 C 0.2092(6) 1.1875(5) 0.6159(3) 0.0337(11) Uani 1 1 d . . .
H76 H 0.2464 1.2749 0.6159 0.04 Uiso 1 1 calc R . .
C77 C 0.0604(6) 1.1300(5) 0.5873(3) 0.0317(11) Uani 1 1 d . . .
H77 H -0.0076 1.1769 0.5687 0.038 Uiso 1 1 calc R . .
C78 C 0.0134(5) 1.0034(5) 0.5862(2) 0.0273(10) Uani 1 1 d . . .
H78 H -0.089 0.9633 0.5658 0.033 Uiso 1 1 calc R . .
N41 N 0.5064(4) 0.8148(3) 0.85103(19) 0.0208(8) Uani 1 1 d . . .
N42 N 0.4671(5) 0.5153(4) 0.6569(2) 0.0310(9) Uani 1 1 d . . .
C55 C 0.8281(6) 0.9582(5) 0.7318(3) 0.0333(11) Uani 1 1 d . . .
H55 H 0.7917 0.9144 0.6864 0.04 Uiso 1 1 calc R . .
N44 N 0.2814(5) 1.0845(4) 0.8051(2) 0.0324(10) Uani 1 1 d . . .
N45 N 0.0932(4) 0.6408(3) 0.67242(19) 0.0235(8) Uani 1 1 d . . .
N46 N 0.1032(4) 0.9325(4) 0.61220(19) 0.0222(8) Uani 1 1 d . . .
Cl3 Cl 0.14839(15) 0.68072(12) 0.51269(6) 0.0357(3) Uani 1 1 d . . .
Cl4 Cl -0.22730(13) 0.71267(12) 0.57857(7) 0.0386(3) Uani 1 1 d . . .
Fe2 Fe 0.02011(6) 0.73523(5) 0.58900(3) 0.02262(14) Uani 1 1 d . . .
Cl5 Cl 0.88853(14) 0.47914(13) -0.08652(6) 0.0376(3) Uani 1 1 d . . .
Cl6 Cl 0.84899(16) 0.21905(12) 0.03167(8) 0.0484(3) Uani 1 1 d . . .
Cl7 Cl 1.09152(15) 0.53633(14) 0.10343(8) 0.0485(4) Uani 1 1 d . . .
Cl8 Cl 0.67716(16) 0.50055(14) 0.05081(7) 0.0446(3) Uani 1 1 d . . .
Fe3 Fe 0.87440(7) 0.43116(6) 0.02494(3) 0.02948(15) Uani 1 1 d . . .
C80A C 0.4939(14) -0.0667(12) 0.5060(7) 0.0385(17) Uiso 0.4 1 d PD A 1
H80A H 0.5523 -0.1142 0.4835 0.046 Uiso 0.4 1 calc PR A 1
H80B H 0.4252 -0.1264 0.5267 0.046 Uiso 0.4 1 calc PR A 1
Cl1A Cl 0.3873(6) -0.0006(5) 0.4433(3) 0.0602(8) Uiso 0.4 1 d PD A 1
Cl2A Cl 0.6228(8) 0.0509(6) 0.5742(4) 0.0507(7) Uiso 0.4 1 d PD A 1
C80B C 0.5047(15) 0.0813(12) 0.5007(6) 0.0385(17) Uiso 0.4 1 d PD B 2
H80C H 0.4429 0.1299 0.5198 0.046 Uiso 0.4 1 calc PR B 2
H80D H 0.5707 0.1377 0.4772 0.046 Uiso 0.4 1 calc PR B 2
Cl1B Cl 0.3837(6) -0.0462(5) 0.4390(3) 0.0602(8) Uiso 0.4 1 d PD B 2
Cl2B Cl 0.6198(8) 0.0280(6) 0.5707(4) 0.0507(7) Uiso 0.4 1 d PD B 2
C80C C 0.591(3) 0.088(3) 0.507(2) 0.0385(17) Uiso 0.1 1 d PD C 3
H80E H 0.6224 0.1648 0.5408 0.046 Uiso 0.1 1 calc PR C 3
H80F H 0.659 0.0956 0.475 0.046 Uiso 0.1 1 calc PR C 3
Cl1C Cl 0.403(2) 0.0636(19) 0.4618(10) 0.0602(8) Uiso 0.1 1 d PD C 3
Cl2C Cl 0.5950(18) -0.0452(16) 0.5497(8) 0.0507(7) Uiso 0.1 1 d PD C 3
C80D C 0.525(3) -0.102(3) 0.508(3) 0.0385(17) Uiso 0.1 1 d PD D 4
H80G H 0.5677 -0.1357 0.4716 0.046 Uiso 0.1 1 calc PR D 4
H80H H 0.5094 -0.1626 0.5413 0.046 Uiso 0.1 1 calc PR D 4
Cl1D Cl 0.3595(19) -0.0565(17) 0.4736(10) 0.0602(8) Uiso 0.1 1 d PD D 4
Cl2D Cl 0.6335(19) 0.049(2) 0.5488(9) 0.0507(7) Uiso 0.1 1 d PD D 4
C81 C 0.3023(7) 0.4987(7) 0.9602(4) 0.0570(17) Uani 1 1 d . . .
H81A H 0.2804 0.5356 1.0019 0.085 Uiso 1 1 calc R . .
H81B H 0.3103 0.5602 0.9275 0.085 Uiso 1 1 calc R . .
H81C H 0.3974 0.4748 0.9725 0.085 Uiso 1 1 calc R . .
O1 O 0.1855(4) 0.3918(4) 0.9297(2) 0.0497(9) Uani 1 1 d . . .
H1 H 0.1022 0.4082 0.9281 0.075 Uiso 1 1 calc R . .
C82 C 0.1345(10) 0.8241(11) 0.9894(4) 0.104(4) Uani 1 1 d . . .
H82A H 0.2318 0.8169 1.0156 0.156 Uiso 1 1 calc R . .
H82B H 0.0633 0.7413 0.9789 0.156 Uiso 1 1 calc R . .
H82C H 0.0962 0.8808 1.0169 0.156 Uiso 1 1 calc R . .
O2 O 0.1518(6) 0.8707(6) 0.9289(2) 0.0756(15) Uani 1 1 d . . .
H2 H 0.0833 0.9062 0.9153 0.113 Uiso 1 1 calc R . .

loop_
_atom_site_aniso_label
_atom_site_aniso_U_11
_atom_site_aniso_U_22
_atom_site_aniso_U_33
_atom_site_aniso_U_23
_atom_site_aniso_U_13
_atom_site_aniso_U_12
C1 0.026(2) 0.024(2) 0.017(2) 0.0036(16) 0.0049(17) 0.0139(18)
C2 0.020(2) 0.022(2) 0.022(2) 0.0025(16) 0.0050(17) 0.0088(17)
C3 0.029(2) 0.041(3) 0.027(2) 0.010(2) 0.0058(19) 0.021(2)
C4 0.046(3) 0.038(3) 0.023(2) 0.008(2) 0.004(2) 0.013(2)
C5 0.035(3) 0.034(3) 0.021(2) 0.0000(19) 0.008(2) 0.011(2)
C6 0.022(2) 0.024(2) 0.020(2) 0.0025(17) 0.0062(18) 0.0075(18)
C7 0.028(2) 0.028(2) 0.028(2) 0.0094(18) 0.0110(19) 0.0163(19)
C8 0.027(2) 0.020(2) 0.030(2) 0.0023(18) 0.010(2) 0.0041(18)
C9 0.038(3) 0.026(2) 0.040(3) 0.004(2) 0.013(2) 0.011(2)
C10 0.048(3) 0.033(3) 0.051(4) -0.002(3) 0.028(3) 0.007(3)
C11 0.051(3) 0.035(3) 0.033(3) -0.005(2) 0.016(3) -0.005(3)
C12 0.042(3) 0.032(3) 0.034(3) 0.005(2) -0.001(2) -0.008(2)
C13 0.023(2) 0.034(2) 0.030(2) 0.0042(19) 0.0114(19) 0.0160(19)
C14 0.017(2) 0.033(3) 0.040(3) -0.004(2) 0.014(2) 0.0049(19)
C15 0.040(3) 0.040(3) 0.032(3) -0.002(2) 0.017(2) -0.003(2)
C16 0.051(4) 0.049(4) 0.066(4) -0.021(3) 0.037(3) -0.011(3)
C17 0.039(3) 0.032(3) 0.083(5) -0.004(3) 0.037(3) -0.003(2)
C18 0.047(3) 0.036(3) 0.071(4) 0.004(3) 0.017(3) 0.012(3)
C19 0.020(2) 0.0163(19) 0.019(2) 0.0014(16) 0.0039(16) 0.0037(16)
C20 0.0153(19) 0.018(2) 0.017(2) 0.0011(16) 0.0019(16) 0.0030(16)
C21 0.0148(19) 0.0148(19) 0.021(2) -0.0006(16) 0.0049(16) 0.0034(16)
C22 0.020(2) 0.0138(19) 0.017(2) 0.0019(15) 0.0022(16) 0.0029(16)
C23 0.016(2) 0.025(2) 0.030(2) -0.0022(18) 0.0075(18) 0.0039(18)
C24 0.026(2) 0.031(3) 0.039(3) -0.003(2) 0.004(2) -0.006(2)
C25 0.045(3) 0.018(2) 0.029(2) -0.0026(18) 0.009(2) 0.003(2)
C26 0.030(3) 0.033(3) 0.034(3) 0.005(2) 0.011(2) 0.017(2)
C27 0.0160(19) 0.016(2) 0.017(2) -0.0002(16) 0.0057(16) 0.0022(16)
C28 0.0152(19) 0.015(2) 0.023(2) 0.0007(16) 0.0058(17) 0.0010(16)
C29 0.025(2) 0.024(2) 0.023(2) 0.0047(18) 0.0041(19) 0.0003(18)
C30 0.032(3) 0.021(2) 0.037(3) 0.011(2) 0.008(2) 0.0049(19)
C31 0.045(3) 0.013(2) 0.042(3) 0.004(2) 0.016(3) 0.007(2)
C32 0.045(3) 0.021(2) 0.021(2) -0.0028(18) 0.006(2) 0.000(2)
C33 0.018(2) 0.019(2) 0.021(2) 0.0021(17) 0.0054(17) 0.0030(17)
C34 0.023(2) 0.020(2) 0.015(2) 0.0028(16) 0.0053(17) 0.0065(18)
C35 0.029(2) 0.022(2) 0.030(3) 0.0077(19) 0.010(2) 0.0022(19)
C36 0.053(3) 0.020(2) 0.039(3) 0.013(2) 0.018(3) 0.011(2)
C37 0.047(3) 0.037(3) 0.026(2) 0.008(2) 0.006(2) 0.026(2)
C38 0.032(3) 0.025(2) 0.026(2) -0.0004(19) 0.000(2) 0.013(2)
N1 0.0197(17) 0.0205(18) 0.0139(17) 0.0049(14) 0.0043(14) 0.0051(14)
N2 0.033(2) 0.025(2) 0.035(2) 0.0013(18) 0.0084(19) 0.0026(17)
N3 0.045(3) 0.042(3) 0.059(3) 0.006(2) 0.007(2) 0.011(2)
N4 0.028(2) 0.030(2) 0.029(2) 0.0041(17) 0.0112(17) 0.0137(18)
N5 0.0250(19) 0.0209(19) 0.0163(18) 0.0031(14) 0.0045(15) 0.0037(15)
N6 0.0269(19) 0.0206(18) 0.0173(18) 0.0033(14) 0.0050(15) 0.0087(15)
Fe1 0.0256(3) 0.0213(3) 0.0170(3) 0.0011(2) 0.0021(2) 0.0045(3)
Cl1 0.0483(7) 0.0384(7) 0.0239(6) 0.0021(5) 0.0125(5) 0.0168(6)
Cl2 0.0262(6) 0.0409(7) 0.0464(8) 0.0010(6) 0.0014(5) 0.0008(5)
C41 0.017(2) 0.022(2) 0.025(2) 0.0022(17) 0.0051(17) 0.0069(17)
C42 0.023(2) 0.022(2) 0.024(2) 0.0031(17) 0.0041(18) 0.0080(18)
C43 0.034(3) 0.037(3) 0.023(2) 0.0047(19) 0.0032(19) 0.014(2)
C44 0.048(3) 0.045(3) 0.018(2) 0.004(2) 0.002(2) 0.022(2)
C45 0.049(3) 0.035(3) 0.019(2) 0.0020(19) 0.012(2) 0.017(2)
C46 0.036(3) 0.027(2) 0.026(2) -0.0029(19) 0.012(2) 0.013(2)
C47 0.034(2) 0.019(2) 0.026(2) 0.0048(18) 0.011(2) 0.0098(18)
C48 0.026(2) 0.019(2) 0.031(2) 0.0019(18) 0.0094(19) 0.0024(18)
C49 0.033(3) 0.030(3) 0.039(3) -0.005(2) 0.011(2) 0.010(2)
C50 0.052(3) 0.031(3) 0.052(4) -0.006(2) 0.025(3) 0.011(3)
C51 0.052(3) 0.037(3) 0.033(3) -0.006(2) 0.020(3) -0.005(3)
C52 0.040(3) 0.036(3) 0.028(3) -0.003(2) 0.003(2) -0.005(2)
C53 0.023(2) 0.030(2) 0.030(2) 0.0022(19) 0.0105(19) 0.0107(19)
C54 0.019(2) 0.036(3) 0.031(2) -0.002(2) 0.0079(19) 0.0085(19)
N43 0.035(2) 0.043(3) 0.036(2) -0.0067(19) 0.0055(19) 0.0000(19)
C56 0.039(3) 0.050(4) 0.053(4) -0.018(3) 0.012(3) -0.010(3)
C57 0.031(3) 0.032(3) 0.078(5) -0.008(3) 0.022(3) -0.003(2)
C58 0.038(3) 0.039(3) 0.064(4) 0.010(3) 0.017(3) 0.007(2)
C59 0.018(2) 0.019(2) 0.020(2) 0.0018(16) 0.0044(17) 0.0045(17)
C60 0.017(2) 0.018(2) 0.020(2) 0.0017(16) 0.0049(17) 0.0034(16)
C61 0.016(2) 0.018(2) 0.0172(19) 0.0022(16) 0.0031(16) 0.0057(16)
C62 0.021(2) 0.019(2) 0.019(2) -0.0023(16) 0.0069(17) 0.0056(17)
C63 0.016(2) 0.027(2) 0.033(3) -0.007(2) 0.0043(19) 0.0060(18)
C64 0.028(3) 0.035(3) 0.046(3) -0.008(2) 0.003(2) -0.007(2)
C65 0.054(3) 0.018(2) 0.035(3) -0.003(2) 0.015(3) 0.000(2)
C66 0.048(3) 0.027(3) 0.027(3) 0.004(2) 0.011(2) 0.019(2)
C67 0.0150(19) 0.022(2) 0.019(2) -0.0006(17) 0.0036(16) 0.0051(17)
C68 0.0144(19) 0.025(2) 0.020(2) 0.0036(17) 0.0057(16) 0.0061(17)
C69 0.033(2) 0.025(2) 0.024(2) 0.0059(19) 0.007(2) 0.003(2)
C70 0.037(3) 0.027(3) 0.041(3) 0.015(2) 0.007(2) 0.006(2)
C71 0.041(3) 0.019(2) 0.042(3) 0.004(2) 0.014(2) 0.007(2)
C72 0.039(3) 0.021(2) 0.034(3) -0.004(2) 0.010(2) 0.004(2)
C73 0.021(2) 0.020(2) 0.016(2) 0.0033(16) 0.0052(17) 0.0069(17)
C74 0.026(2) 0.023(2) 0.022(2) 0.0047(18) 0.0110(19) 0.0078(19)
C75 0.030(3) 0.027(3) 0.033(3) 0.007(2) 0.008(2) 0.006(2)
C76 0.043(3) 0.024(3) 0.040(3) 0.013(2) 0.016(2) 0.011(2)
C77 0.038(3) 0.030(3) 0.034(3) 0.013(2) 0.011(2) 0.018(2)
C78 0.029(2) 0.035(3) 0.021(2) 0.008(2) 0.0057(19) 0.012(2)
N41 0.0207(18) 0.0199(18) 0.0225(19) -0.0026(14) 0.0048(15) 0.0080(15)
N42 0.033(2) 0.028(2) 0.029(2) -0.0010(17) 0.0050(18) 0.0056(18)
C55 0.033(3) 0.031(3) 0.037(3) -0.002(2) 0.014(2) 0.007(2)
N44 0.036(2) 0.029(2) 0.032(2) 0.0019(18) 0.0055(19) 0.0091(19)
N45 0.027(2) 0.0182(19) 0.025(2) 0.0005(15) 0.0062(16) 0.0046(16)
N46 0.0225(19) 0.0246(19) 0.0203(19) 0.0022(15) 0.0048(15) 0.0077(16)
Cl3 0.0526(8) 0.0384(7) 0.0231(6) 0.0038(5) 0.0132(5) 0.0215(6)
Cl4 0.0268(6) 0.0360(7) 0.0457(7) 0.0016(6) 0.0028(5) 0.0000(5)
Fe2 0.0254(3) 0.0225(3) 0.0184(3) 0.0010(2) 0.0028(3) 0.0056(3)
Cl5 0.0339(6) 0.0486(7) 0.0298(6) 0.0048(5) 0.0002(5) 0.0158(5)
Cl6 0.0519(8) 0.0327(6) 0.0645(9) 0.0067(6) 0.0197(7) 0.0129(6)
Cl7 0.0354(7) 0.0488(8) 0.0443(8) -0.0036(6) -0.0086(6) -0.0041(6)
Cl8 0.0462(7) 0.0587(9) 0.0390(7) 0.0095(6) 0.0088(6) 0.0331(7)
Fe3 0.0252(3) 0.0325(3) 0.0276(3) -0.0014(2) -0.0005(2) 0.0084(3)
C81 0.050(4) 0.064(4) 0.057(4) 0.014(3) 0.005(3) 0.019(3)
O1 0.048(2) 0.057(2) 0.046(2) -0.0023(18) 0.0060(18) 0.0256(19)
C82 0.078(6) 0.175(11) 0.041(4) 0.020(5) 0.003(4) 0.003(6)
O2 0.069(3) 0.135(5) 0.047(3) 0.029(3) 0.030(2) 0.054(3)

loop_
_atom_type_symbol
_atom_type_description
_atom_type_scat_dispersion_real
_atom_type_scat_dispersion_imag
_atom_type_scat_source
C C 0.0033 0 'International Tables Vol C Tables 4.2.6.8 and 6.1.1.4'
H H 0 0 'International Tables Vol C Tables 4.2.6.8 and 6.1.1.4'
N N 0.0061 0 'International Tables Vol C Tables 4.2.6.8 and 6.1.1.4'
O O 0.0106 0 'International Tables Vol C Tables 4.2.6.8 and 6.1.1.4'
Cl Cl 0.1484 0 'International Tables Vol C Tables 4.2.6.8 and 6.1.1.4'
Fe Fe 0.3463 0 'International Tables Vol C Tables 4.2.6.8 and 6.1.1.4'

loop_
_exptl_crystal_face_index_h
_exptl_crystal_face_index_k
_exptl_crystal_face_index_l
_exptl_crystal_face_perp_dist
0 0 1 0.02
1 0 1 0.12
0 0 -1 0.05
0 -1 1 0.09
-2 3 0 0.12
0 -1 -1 0.1
-1 0 0 0.205
1 0 -2 0.11

loop_
_geom_angle_atom_site_label_1
_geom_angle_atom_site_label_2
_geom_angle_atom_site_label_3
_geom_angle
C19 C1 C2 100.2(3)
C19 C1 C13 112.0(4)
C2 C1 C13 112.0(4)
C19 C1 C7 112.6(4)
C2 C1 C7 107.1(4)
C13 C1 C7 112.3(4)
N1 C2 C3 120.9(4)
N1 C2 C1 109.2(4)
C3 C2 C1 129.8(4)
C2 C3 C4 118.3(4)
C2 C3 H3 120.8
C4 C3 H3 120.8
C3 C4 C5 119.7(5)
C3 C4 H4 120.1
C5 C4 H4 120.1
C6 C5 C4 120.6(4)
C6 C5 H5 119.7
C4 C5 H5 119.7
C5 C6 N1 118.7(4)
C5 C6 H6 120.7
N1 C6 H6 120.7
C8 C7 C1 113.8(4)
C8 C7 H7A 108.8
C1 C7 H7A 108.8
C8 C7 H7B 108.8
C1 C7 H7B 108.8
H7A C7 H7B 107.7
N2 C8 C9 122.6(5)
N2 C8 C7 116.6(4)
C9 C8 C7 120.8(4)
C8 C9 C10 117.6(5)
C8 C9 H9 121.2
C10 C9 H9 121.2
C11 C10 C9 120.2(5)
C11 C10 H10 119.9
C9 C10 H10 119.9
C10 C11 C12 117.6(5)
C10 C11 H11 121.2
C12 C11 H11 121.2
N2 C12 C11 124.5(5)
N2 C12 H12 117.7
C11 C12 H12 117.7
C14 C13 C1 112.1(4)
C14 C13 H13A 109.2
C1 C13 H13A 109.2
C14 C13 H13B 109.2
C1 C13 H13B 109.2
H13A C13 H13B 107.9
C15 C14 N3 121.5(5)
C15 C14 C13 120.5(5)
N3 C14 C13 117.9(4)
C16 C15 C14 118.9(6)
C16 C15 H15 120.6
C14 C15 H15 120.6
C15 C16 C17 121.5(6)
C15 C16 H16 119.2
C17 C16 H16 119.2
C16 C17 C18 119.0(6)
C16 C17 H17 120.5
C18 C17 H17 120.5
C17 C18 N3 120.3(7)
C17 C18 H18 119.9
N3 C18 H18 119.9
C20 C19 C1 112.9(4)
C20 C19 H19 123.5
C1 C19 H19 123.5
C19 C20 N1 107.3(4)
C19 C20 C21 130.3(4)
N1 C20 C21 122.4(3)
C20 C21 C22 110.4(3)
C20 C21 C33 105.4(3)
C22 C21 C33 106.9(3)
C20 C21 C27 112.2(3)
C22 C21 C27 110.2(3)
C33 C21 C27 111.6(3)
N4 C22 C23 123.6(4)
N4 C22 C21 119.2(4)
C23 C22 C21 117.1(4)
C22 C23 C24 117.9(4)
C22 C23 H23 121
C24 C23 H23 121
C25 C24 C23 121.4(4)
C25 C24 H24 119.3
C23 C24 H24 119.3
C24 C25 C26 118.5(4)
C24 C25 H25 120.7
C26 C25 H25 120.7
N4 C26 C25 120.3(4)
N4 C26 H26 119.8
C25 C26 H26 119.8
C28 C27 C21 113.4(3)
C28 C27 H27A 108.9
C21 C27 H27A 108.9
C28 C27 H27B 108.9
C21 C27 H27B 108.9
H27A C27 H27B 107.7
N5 C28 C29 121.1(4)
N5 C28 C27 118.6(4)
C29 C28 C27 120.2(4)
C28 C29 C30 120.7(4)
C28 C29 H29 119.6
C30 C29 H29 119.6
C31 C30 C29 117.9(4)
C31 C30 H30 121.1
C29 C30 H30 121.1
C30 C31 C32 119.1(4)
C30 C31 H31 120.4
C32 C31 H31 120.4
N5 C32 C31 123.2(4)
N5 C32 H32 118.4
C31 C32 H32 118.4
C34 C33 C21 114.1(3)
C34 C33 H33A 108.7
C21 C33 H33A 108.7
C34 C33 H33B 108.7
C21 C33 H33B 108.7
H33A C33 H33B 107.6
N6 C34 C35 120.1(4)
N6 C34 C33 117.8(4)
C35 C34 C33 122.1(4)
C36 C35 C34 120.8(5)
C36 C35 H35 119.6
C34 C35 H35 119.6
C37 C36 C35 119.1(5)
C37 C36 H36 120.4
C35 C36 H36 120.4
C36 C37 C38 118.1(5)
C36 C37 H37 120.9
C38 C37 H37 120.9
N6 C38 C37 123.2(4)
N6 C38 H38 118.4
C37 C38 H38 118.4
C2 N1 C6 121.8(4)
C2 N1 C20 110.1(3)
C6 N1 C20 128.1(4)
C12 N2 C8 117.4(5)
C14 N3 C18 118.7(5)
C22 N4 C26 118.2(4)
C32 N5 C28 117.8(4)
C32 N5 Fe1 113.5(3)
C28 N5 Fe1 128.4(3)
C38 N6 C34 118.6(4)
C38 N6 Fe1 117.1(3)
C34 N6 Fe1 123.3(3)
N5 Fe1 N6 112.15(14)
N5 Fe1 Cl2 108.34(11)
N6 Fe1 Cl2 102.39(11)
N5 Fe1 Cl1 101.71(11)
N6 Fe1 Cl1 103.90(11)
Cl2 Fe1 Cl1 128.25(5)
C42 C41 C59 102.0(4)
C42 C41 C47 108.0(4)
C59 C41 C47 112.8(4)
C42 C41 C53 112.2(4)
C59 C41 C53 111.0(4)
C47 C41 C53 110.5(4)
N41 C42 C43 119.8(4)
N41 C42 C41 109.3(4)
C43 C42 C41 130.9(4)
C42 C43 C44 118.7(5)
C42 C43 H43 120.6
C44 C43 H43 120.6
C45 C44 C43 120.0(5)
C45 C44 H44 120
C43 C44 H44 120
C46 C45 C44 120.4(4)
C46 C45 H45 119.8
C44 C45 H45 119.8
N41 C46 C45 119.0(4)
N41 C46 H46 120.5
C45 C46 H46 120.5
C48 C47 C41 113.9(4)
C48 C47 H47A 108.8
C41 C47 H47A 108.8
C48 C47 H47B 108.8
C41 C47 H47B 108.8
H47A C47 H47B 107.7
N42 C48 C49 123.0(4)
N42 C48 C47 116.0(4)
C49 C48 C47 121.0(4)
C50 C49 C48 119.2(5)
C50 C49 H49 120.4
C48 C49 H49 120.4
C49 C50 C51 118.3(5)
C49 C50 H50 120.8
C51 C50 H50 120.8
C52 C51 C50 119.0(5)
C52 C51 H51 120.5
C50 C51 H51 120.5
N42 C52 C51 123.1(5)
N42 C52 H52 118.4
C51 C52 H52 118.4
C54 C53 C41 112.0(4)
C54 C53 H53A 109.2
C41 C53 H53A 109.2
C54 C53 H53B 109.2
C41 C53 H53B 109.2
H53A C53 H53B 107.9
N43 C54 C55 122.2(5)
N43 C54 C53 116.2(5)
C55 C54 C53 121.5(4)
C54 N43 C56 117.0(5)
N43 C56 C57 123.8(5)
N43 C56 H56 118.1
C57 C56 H56 118.1
C56 C57 C58 117.6(6)
C56 C57 H57 121.2
C58 C57 H57 121.2
C55 C58 C57 119.9(6)
C55 C58 H58 120.1
C57 C58 H58 120.1
C60 C59 C41 111.3(4)
C60 C59 H59 124.4
C41 C59 H59 124.4
C59 C60 N41 108.3(4)
C59 C60 C61 129.4(4)
N41 C60 C61 122.3(3)
C62 C61 C60 110.2(3)
C62 C61 C67 110.5(3)
C60 C61 C67 110.7(3)
C62 C61 C73 107.7(3)
C60 C61 C73 105.8(3)
C67 C61 C73 111.8(3)
N44 C62 C63 122.7(4)
N44 C62 C61 119.6(4)
C63 C62 C61 117.6(4)
C64 C63 C62 118.5(4)
C64 C63 H63 120.8
C62 C63 H63 120.8
C63 C64 C65 121.1(5)
C63 C64 H64 119.4
C65 C64 H64 119.4
C66 C65 C64 118.1(5)
C66 C65 H65 121
C64 C65 H65 121
C65 C66 N44 122.1(5)
C65 C66 H66 118.9
N44 C66 H66 118.9
C68 C67 C61 114.3(3)
C68 C67 H67A 108.7
C61 C67 H67A 108.7
C68 C67 H67B 108.7
C61 C67 H67B 108.7
H67A C67 H67B 107.6
N45 C68 C69 121.2(4)
N45 C68 C67 119.1(4)
C69 C68 C67 119.7(4)
C70 C69 C68 119.4(4)
C70 C69 H69 120.3
C68 C69 H69 120.3
C71 C70 C69 119.7(5)
C71 C70 H70 120.1
C69 C70 H70 120.1
C70 C71 C72 118.4(5)
C70 C71 H71 120.8
C72 C71 H71 120.8
N45 C72 C71 122.8(5)
N45 C72 H72 118.6
C71 C72 H72 118.6
C74 C73 C61 113.3(3)
C74 C73 H73A 108.9
C61 C73 H73A 108.9
C74 C73 H73B 108.9
C61 C73 H73B 108.9
H73A C73 H73B 107.7
N46 C74 C75 121.2(4)
N46 C74 C73 117.7(4)
C75 C74 C73 121.1(4)
C76 C75 C74 119.0(5)
C76 C75 H75 120.5
C74 C75 H75 120.5
C77 C76 C75 119.7(5)
C77 C76 H76 120.1
C75 C76 H76 120.1
C78 C77 C76 118.0(5)
C78 C77 H77 121
C76 C77 H77 121
N46 C78 C77 123.8(4)
N46 C78 H78 118.1
C77 C78 H78 118.1
C46 N41 C42 122.0(4)
C46 N41 C60 128.9(4)
C42 N41 C60 109.1(3)
C48 N42 C52 117.4(5)
C58 C55 C54 119.2(5)
C58 C55 H55 120.4
C54 C55 H55 120.4
C62 N44 C66 117.5(4)
C68 N45 C72 118.5(4)
C68 N45 Fe2 127.4(3)
C72 N45 Fe2 113.5(3)
C78 N46 C74 118.2(4)
C78 N46 Fe2 117.8(3)
C74 N46 Fe2 123.2(3)
N45 Fe2 N46 112.40(14)
N45 Fe2 Cl4 106.77(11)
N46 Fe2 Cl4 101.29(11)
N45 Fe2 Cl3 101.25(11)
N46 Fe2 Cl3 104.27(11)
Cl4 Fe2 Cl3 130.80(5)
Cl7 Fe3 Cl8 108.78(6)
Cl7 Fe3 Cl6 106.78(6)
Cl8 Fe3 Cl6 113.18(6)
Cl7 Fe3 Cl5 110.16(6)
Cl8 Fe3 Cl5 106.49(5)
Cl6 Fe3 Cl5 111.44(6)
Cl1A C80A Cl2A 112.6(7)
Cl1A C80A H80A 109.1
Cl2A C80A H80A 109.1
Cl1A C80A H80B 109.1
Cl2A C80A H80B 109.1
H80A C80A H80B 107.8
Cl1B C80B Cl2B 112.1(7)
Cl1B C80B H80C 109.2
Cl2B C80B H80C 109.2
Cl1B C80B H80D 109.2
Cl2B C80B H80D 109.2
H80C C80B H80D 107.9
Cl1C C80C Cl2C 105.2(15)
Cl1C C80C H80E 110.7
Cl2C C80C H80E 110.7
Cl1C C80C H80F 110.7
Cl2C C80C H80F 110.7
H80E C80C H80F 108.8
Cl1D C80D Cl2D 96.6(13)
Cl1D C80D H80G 112.4
Cl2D C80D H80G 112.4
Cl1D C80D H80H 112.4
Cl2D C80D H80H 112.4
H80G C80D H80H 110
O1 C81 H81A 109.5
O1 C81 H81B 109.5
H81A C81 H81B 109.5
O1 C81 H81C 109.5
H81A C81 H81C 109.5
H81B C81 H81C 109.5
C81 O1 H1 109.5
O2 C82 H82A 109.5
O2 C82 H82B 109.5
H82A C82 H82B 109.5
O2 C82 H82C 109.5
H82A C82 H82C 109.5
H82B C82 H82C 109.5
C82 O2 H2 109.5

loop_
_geom_bond_atom_site_label_1
_geom_bond_atom_site_label_2
_geom_bond_distance
C1 C19 1.507(6)
C1 C2 1.516(6)
C1 C13 1.544(6)
C1 C7 1.551(6)
C2 N1 1.353(5)
C2 C3 1.371(6)
C3 C4 1.388(7)
C3 H3 0.95
C4 C5 1.394(7)
C4 H4 0.95
C5 C6 1.362(6)
C5 H5 0.95
C6 N1 1.363(6)
C6 H6 0.95
C7 C8 1.507(7)
C7 H7A 0.99
C7 H7B 0.99
C8 N2 1.344(6)
C8 C9 1.392(7)
C9 C10 1.405(8)
C9 H9 0.95
C10 C11 1.365(9)
C10 H10 0.95
C11 C12 1.379(9)
C11 H11 0.95
C12 N2 1.336(7)
C12 H12 0.95
C13 C14 1.510(7)
C13 H13A 0.99
C13 H13B 0.99
C14 C15 1.349(7)
C14 N3 1.355(7)
C15 C16 1.348(9)
C15 H15 0.95
C16 C17 1.354(10)
C16 H16 0.95
C17 C18 1.361(9)
C17 H17 0.95
C18 N3 1.370(8)
C18 H18 0.95
C19 C20 1.318(6)
C19 H19 0.95
C20 N1 1.463(5)
C20 C21 1.510(6)
C21 C22 1.550(5)
C21 C33 1.558(6)
C21 C27 1.560(5)
C22 N4 1.345(6)
C22 C23 1.352(6)
C23 C24 1.368(7)
C23 H23 0.95
C24 C25 1.358(7)
C24 H24 0.95
C25 C26 1.400(7)
C25 H25 0.95
C26 N4 1.367(6)
C26 H26 0.95
C27 C28 1.505(6)
C27 H27A 0.99
C27 H27B 0.99
C28 N5 1.358(5)
C28 C29 1.373(6)
C29 C30 1.390(6)
C29 H29 0.95
C30 C31 1.374(7)
C30 H30 0.95
C31 C32 1.378(7)
C31 H31 0.95
C32 N5 1.345(6)
C32 H32 0.95
C33 C34 1.509(6)
C33 H33A 0.99
C33 H33B 0.99
C34 N6 1.349(6)
C34 C35 1.391(6)
C35 C36 1.371(7)
C35 H35 0.95
C36 C37 1.371(8)
C36 H36 0.95
C37 C38 1.387(7)
C37 H37 0.95
C38 N6 1.344(6)
C38 H38 0.95
N5 Fe1 2.106(4)
N6 Fe1 2.115(4)
Fe1 Cl2 2.2346(14)
Fe1 Cl1 2.2645(13)
C41 C42 1.488(6)
C41 C59 1.498(6)
C41 C47 1.561(6)
C41 C53 1.566(6)
C42 N41 1.372(6)
C42 C43 1.380(7)
C43 C44 1.387(7)
C43 H43 0.95
C44 C45 1.382(8)
C44 H44 0.95
C45 C46 1.375(7)
C45 H45 0.95
C46 N41 1.347(6)
C46 H46 0.95
C47 C48 1.510(6)
C47 H47A 0.99
C47 H47B 0.99
C48 N42 1.335(6)
C48 C49 1.382(7)
C49 C50 1.372(8)
C49 H49 0.95
C50 C51 1.390(9)
C50 H50 0.95
C51 C52 1.369(8)
C51 H51 0.95
C52 N42 1.344(7)
C52 H52 0.95
C53 C54 1.509(7)
C53 H53A 0.99
C53 H53B 0.99
C54 N43 1.341(6)
C54 C55 1.395(7)
N43 C56 1.360(8)
C56 C57 1.375(9)
C56 H56 0.95
C57 C58 1.386(9)
C57 H57 0.95
C58 C55 1.366(8)
C58 H58 0.95
C59 C60 1.334(6)
C59 H59 0.95
C60 N41 1.454(6)
C60 C61 1.526(6)
C61 C62 1.523(6)
C61 C67 1.560(6)
C61 C73 1.571(6)
C62 N44 1.353(6)
C62 C63 1.369(6)
C63 C64 1.356(7)
C63 H63 0.95
C64 C65 1.383(8)
C64 H64 0.95
C65 C66 1.364(8)
C65 H65 0.95
C66 N44 1.373(6)
C66 H66 0.95
C67 C68 1.499(6)
C67 H67A 0.99
C67 H67B 0.99
C68 N45 1.341(6)
C68 C69 1.404(6)
C69 C70 1.376(7)
C69 H69 0.95
C70 C71 1.372(8)
C70 H70 0.95
C71 C72 1.386(7)
C71 H71 0.95
C72 N45 1.353(6)
C72 H72 0.95
C73 C74 1.506(6)
C73 H73A 0.99
C73 H73B 0.99
C74 N46 1.349(6)
C74 C75 1.388(7)
C75 C76 1.382(7)
C75 H75 0.95
C76 C77 1.375(8)
C76 H76 0.95
C77 C78 1.366(7)
C77 H77 0.95
C78 N46 1.338(6)
C78 H78 0.95
C55 H55 0.95
N45 Fe2 2.115(4)
N46 Fe2 2.122(4)
Cl3 Fe2 2.2583(13)
Cl4 Fe2 2.2460(14)
Cl5 Fe3 2.3510(14)
Cl6 Fe3 2.3231(14)
Cl7 Fe3 2.2982(14)
Cl8 Fe3 2.3019(14)
C80A Cl1A 1.754(12)
C80A Cl2A 1.827(12)
C80A H80A 0.99
C80A H80B 0.99
C80B Cl1B 1.795(12)
C80B Cl2B 1.811(12)
C80B H80C 0.99
C80B H80D 0.99
C80C Cl1C 1.76(2)
C80C Cl2C 1.76(2)
C80C H80E 0.99
C80C H80F 0.99
C80D Cl1D 1.77(2)
C80D Cl2D 1.78(2)
C80D H80G 0.99
C80D H80H 0.99
C81 O1 1.411(8)
C81 H81A 0.98
C81 H81B 0.98
C81 H81C 0.98
O1 H1 0.84
C82 O2 1.376(9)
C82 H82A 0.98
C82 H82B 0.98
C82 H82C 0.98
O2 H2 0.84

loop_
_geom_hbond_atom_site_label_D
_geom_hbond_atom_site_label_H
_geom_hbond_atom_site_label_A
_geom_hbond_distance_DH
_geom_hbond_distance_HA
_geom_hbond_distance_DA
_geom_hbond_angle_DHA
_geom_hbond_site_symmetry_A
O1 H1 Cl5 0.84 2.3 3.128(4) 170.5 1_456
O2 H2 N43 0.84 2.11 2.916(7) 161.5 1_455
